data_4321234
loop_
_publ_author_name
'Sian C. Davies'
'David L. Hughes'
'Zofia Janas'
'Lucjan B. Jerzykiewicz'
'Raymond L. Richards'
'J. Roger Sanders'
'James E. Silverston'
'Piotr Sobota'

_publ_section_title
;
 Vanadium Complexes of the N(CH2CH2S)33- and O(CH2CH2S)22- Ligands with
 Coligands Relevant to Nitrogen Fixation Processes
;
_journal_name_full 'Inorganic Chemistry'
_journal_page_first 3485
_journal_page_last 3498
_journal_paper_doi 10.1021/ic9909476
_journal_volume 39
_journal_year 2000
_chemical_formula_structural '[V {O(CH2CH2S)2} (NNMe2) (OSiMe3)]'
_chemical_formula_sum 'C9 H23 N2 O2 S2 Si V'
_chemical_formula_weight 334.44
_chemical_name_common 'Compound 18'
_chemical_name_systematic
;
 ?
;
_space_group_IT_number 14
_symmetry_cell_setting monoclinic
_symmetry_space_group_name_Hall '-P 2ybc'
_symmetry_space_group_name_H-M 'P 1 21/c 1'
_atom_sites_solution_hydrogens geom
_atom_sites_solution_primary direct
_atom_sites_solution_secondary difmap
_audit_creation_method SHELXL-97
_cell_angle_alpha 90.00
_cell_angle_beta 93.53(4)
_cell_angle_gamma 90.00
_cell_formula_units_Z 4
_cell_length_a 15.223(5)
_cell_length_b 12.207(4)
_cell_length_c 9.091(4)
_cell_measurement_reflns_used 25
_cell_measurement_temperature 299(2)
_cell_measurement_theta_max 15
_cell_measurement_theta_min 8
_cell_volume 1686.1(11)
_computing_cell_refinement 'Kuma KM4 software 1996'
_computing_data_collection 'Kuma KM4 software 1996'
_computing_data_reduction 'Kuma KM4 software 1996'
_computing_molecular_graphics 'ORTEPII, 1976'
_computing_structure_refinement 'SHELXL-97 (Sheldrick, 1997)'
_computing_structure_solution 'SHELXS-97 (Sheldrick, 1990)'
_diffrn_ambient_temperature 299(2)
_diffrn_measured_fraction_theta_full 0.744
_diffrn_measured_fraction_theta_max 0.744
_diffrn_measurement_device 'Kuma KM4 automatic diffractometer'
_diffrn_measurement_method 'profile data from omega/2theta scans'
_diffrn_radiation_monochromator graphite
_diffrn_radiation_source 'fine-focus sealed tube'
_diffrn_radiation_type MoK\a
_diffrn_radiation_wavelength 0.71073
_diffrn_reflns_av_R_equivalents 0.0126
_diffrn_reflns_av_sigmaI/netI 0.0202
_diffrn_reflns_limit_h_max 18
_diffrn_reflns_limit_h_min -18
_diffrn_reflns_limit_k_max 0
_diffrn_reflns_limit_k_min -14
_diffrn_reflns_limit_l_max 10
_diffrn_reflns_limit_l_min 0
_diffrn_reflns_number 2434
_diffrn_reflns_theta_full 25.06
_diffrn_reflns_theta_max 25.06
_diffrn_reflns_theta_min 2.14
_diffrn_standards_decay_% 0.3
_diffrn_standards_interval_count 100
_diffrn_standards_number 3
_exptl_absorpt_coefficient_mu 0.901
_exptl_absorpt_correction_type none
_exptl_crystal_colour block
_exptl_crystal_density_diffrn 1.317
_exptl_crystal_density_meas ?
_exptl_crystal_density_method 'not measured'
_exptl_crystal_description violet-red
_exptl_crystal_F_000 704
_exptl_crystal_size_max 0.4
_exptl_crystal_size_mid 0.3
_exptl_crystal_size_min 0.3
_refine_diff_density_max 0.419
_refine_diff_density_min -0.165
_refine_diff_density_rms 0.049
_refine_ls_extinction_method none
_refine_ls_goodness_of_fit_all 1.100
_refine_ls_hydrogen_treatment mixed
_refine_ls_matrix_type full
_refine_ls_number_parameters 159
_refine_ls_number_reflns 2335
_refine_ls_number_restraints 0
_refine_ls_restrained_S_all 1.100
_refine_ls_R_factor_all 0.0389
_refine_ls_R_factor_obs 0.0298
_refine_ls_shift/su_max 0.039
_refine_ls_shift/su_mean 0.005
_refine_ls_structure_factor_coef Fsqd
_refine_ls_weighting_details 'w=1/[\s^2^(Fo^2^)+(0.0466P)^2^+0.7452P] where P=(Fo^2^+2Fc^2^)/3'
_refine_ls_weighting_scheme calc
_refine_ls_wR_factor_all 0.0875
_refine_ls_wR_factor_obs 0.0832
_reflns_number_gt 2053
_reflns_number_total 2335
_reflns_threshold_expression >2sigma(I)
_cod_data_source_file ic9909476_14.cif
_cod_data_source_block C9H23N2O2S2SiV
_cod_depositor_comments
;
The following automatic conversions were performed:

'_exptl_crystal_density_meas' value 'none' was changed to '?' - the
value is perceived as not measured.

Automatic conversion script
Id: cif_fix_values 3008 2015-01-20 13:52:24Z robertas 

The following automatic conversions were performed:

'_refine_ls_weighting_scheme' value 'calc
w=1/[\s^2^(Fo^2^)+(0.0466P)^2^+0.7452P] where P=(Fo^2^+2Fc^2^)/3' was
changed to 'calc'. New tag '_refine_ls_weighting_details' was
created. The value of the new tag was set to
'w=1/[\s^2^(Fo^2^)+(0.0466P)^2^+0.7452P] where P=(Fo^2^+2Fc^2^)/3'.

Automatic conversion script
Id: cif_fix_values 3143 2015-03-26 13:38:13Z robertas 
;
_cod_database_code 4321234

loop_
_symmetry_equiv_pos_as_xyz
'x, y, z'
'-x, y+1/2, -z+1/2'
'-x, -y, -z'
'x, -y-1/2, z-1/2'

loop_
_atom_site_label
_atom_site_type_symbol
_atom_site_fract_x
_atom_site_fract_y
_atom_site_fract_z
_atom_site_U_iso_or_equiv
_atom_site_adp_type
_atom_site_occupancy
_atom_site_calc_flag
_atom_site_refinement_flags
_atom_site_disorder_assembly
_atom_site_disorder_group
V V 0.30235(3) 0.98369(4) 0.16748(5) 0.04105(15) Uani 1 d . . .
S1 S 0.29479(6) 0.98339(7) -0.08192(9) 0.0603(2) Uani 1 d . . .
S2 S 0.42654(5) 1.04731(8) 0.29087(10) 0.0650(2) Uani 1 d . . .
Si Si 0.13230(5) 0.89016(7) 0.31961(9) 0.0484(2) Uani 1 d . . .
O1 O 0.38635(12) 0.84502(16) 0.1383(2) 0.0532(5) Uani 1 d . . .
O2 O 0.22969(12) 0.89050(16) 0.2532(2) 0.0539(5) Uani 1 d . . .
N1 N 0.25791(15) 1.10937(19) 0.1706(3) 0.0498(6) Uani 1 d . . .
N2 N 0.24387(18) 1.2143(2) 0.1605(4) 0.0716(8) Uani 1 d . . .
C1 C 0.3551(2) 0.7830(3) 0.0114(4) 0.0698(10) Uani 1 d . . .
C2 C 0.3480(3) 0.8533(3) -0.1234(4) 0.0728(10) Uani 1 d . . .
C3 C 0.4799(2) 0.8648(3) 0.1498(4) 0.0689(10) Uani 1 d . . .
C4 C 0.4992(2) 0.9296(3) 0.2867(4) 0.0717(10) Uani 1 d . . .
C5 C 0.1635(2) 1.2594(3) 0.2072(5) 0.0857(12) Uani 1 d . . .
C6 C 0.3036(2) 1.2817(3) 0.0837(5) 0.0760(10) Uani 1 d . . .
C7 C 0.1004(3) 0.7472(3) 0.3525(5) 0.0918(14) Uani 1 d . . .
C8 C 0.0491(3) 0.9540(4) 0.1893(5) 0.0839(11) Uani 1 d . . .
C9 C 0.1381(3) 0.9673(4) 0.4945(5) 0.1010(15) Uani 1 d . . .
H1A H 0.2979 0.7522 0.0284 0.084 Uiso 1 calc R . .
H1B H 0.3953 0.7229 -0.0038 0.084 Uiso 1 calc R . .
H2A H 0.3137 0.8157 -0.2015 0.087 Uiso 1 calc R . .
H2B H 0.4062 0.8672 -0.1570 0.087 Uiso 1 calc R . .
H3A H 0.4975 0.9052 0.0645 0.083 Uiso 1 calc R . .
H3B H 0.5118 0.7959 0.1550 0.083 Uiso 1 calc R . .
H4A H 0.5599 0.9542 0.2908 0.086 Uiso 1 calc R . .
H4B H 0.4914 0.8838 0.3720 0.086 Uiso 1 calc R . .
H5A H 0.1222 1.2669 0.1238 0.103 Uiso 1 calc R . .
H5B H 0.1749 1.3300 0.2509 0.103 Uiso 1 calc R . .
H5C H 0.1396 1.2116 0.2784 0.103 Uiso 1 calc R . .
H6A H 0.3018 1.3553 0.1204 0.091 Uiso 1 calc R . .
H6B H 0.2867 1.2813 -0.0198 0.091 Uiso 1 calc R . .
H6C H 0.3623 1.2534 0.0991 0.091 Uiso 1 calc R . .
H7A H 0.0986 0.7075 0.2612 0.110 Uiso 1 calc R . .
H7B H 0.0433 0.7457 0.3918 0.110 Uiso 1 calc R . .
H7C H 0.1426 0.7140 0.4215 0.110 Uiso 1 calc R . .
H8A H -0.0069 0.9548 0.2323 0.101 Uiso 1 calc R . .
H8B H 0.0445 0.9125 0.0994 0.101 Uiso 1 calc R . .
H8C H 0.0665 1.0277 0.1685 0.101 Uiso 1 calc R . .
H9A H 0.0841 0.9580 0.5424 0.121 Uiso 1 calc R . .
H9B H 0.1469 1.0436 0.4747 0.121 Uiso 1 calc R . .
H9C H 0.1863 0.9404 0.5575 0.121 Uiso 1 calc R . .

loop_
_atom_site_aniso_label
_atom_site_aniso_U_11
_atom_site_aniso_U_22
_atom_site_aniso_U_33
_atom_site_aniso_U_23
_atom_site_aniso_U_13
_atom_site_aniso_U_12
V 0.0363(2) 0.0394(3) 0.0486(3) 0.0023(2) 0.01256(18) 0.00148(19)
S1 0.0768(5) 0.0553(5) 0.0496(4) 0.0041(3) 0.0099(4) -0.0024(4)
S2 0.0525(5) 0.0649(5) 0.0766(6) -0.0044(4) -0.0045(4) -0.0030(4)
Si 0.0404(4) 0.0540(5) 0.0524(4) 0.0009(4) 0.0151(3) -0.0013(3)
O1 0.0483(11) 0.0423(11) 0.0717(13) 0.0048(10) 0.0245(9) 0.0048(9)
O2 0.0445(10) 0.0521(12) 0.0674(13) 0.0109(10) 0.0225(9) 0.0023(9)
N1 0.0452(13) 0.0450(14) 0.0599(15) -0.0016(11) 0.0089(10) 0.0056(11)
N2 0.0628(17) 0.0430(16) 0.112(2) 0.0057(15) 0.0318(16) 0.0111(13)
C1 0.085(2) 0.0410(17) 0.088(2) -0.0100(17) 0.0382(19) -0.0015(17)
C2 0.098(3) 0.057(2) 0.067(2) -0.0138(17) 0.0339(19) -0.0084(19)
C3 0.0435(17) 0.057(2) 0.109(3) 0.0247(19) 0.0304(17) 0.0139(15)
C4 0.0421(17) 0.075(2) 0.098(3) 0.031(2) 0.0037(17) 0.0019(16)
C5 0.077(3) 0.064(2) 0.119(3) 0.010(2) 0.030(2) 0.0260(19)
C6 0.066(2) 0.052(2) 0.110(3) 0.0073(19) 0.007(2) -0.0097(17)
C7 0.065(2) 0.073(3) 0.139(4) 0.020(2) 0.024(2) -0.0113(19)
C8 0.063(2) 0.098(3) 0.091(3) 0.009(2) 0.0073(19) 0.017(2)
C9 0.094(3) 0.131(4) 0.081(3) -0.030(3) 0.025(2) -0.006(3)

loop_
_atom_type_symbol
_atom_type_description
_atom_type_scat_dispersion_real
_atom_type_scat_dispersion_imag
_atom_type_scat_source
C C 0.0033 0.0016 'International Tables Vol C Tables 4.2.6.8 and 6.1.1.4'
H H 0.0000 0.0000 'International Tables Vol C Tables 4.2.6.8 and 6.1.1.4'
N N 0.0061 0.0033 'International Tables Vol C Tables 4.2.6.8 and 6.1.1.4'
O O 0.0106 0.0060 'International Tables Vol C Tables 4.2.6.8 and 6.1.1.4'
Si Si 0.0817 0.0704 'International Tables Vol C Tables 4.2.6.8 and 6.1.1.4'
S S 0.1246 0.1234 'International Tables Vol C Tables 4.2.6.8 and 6.1.1.4'
V V 0.3005 0.5294 'International Tables Vol C Tables 4.2.6.8 and 6.1.1.4'

loop_
_geom_angle_atom_site_label_1
_geom_angle_atom_site_label_2
_geom_angle_atom_site_label_3
_geom_angle
_geom_angle_site_symmetry_1
_geom_angle_site_symmetry_3
_geom_angle_publ_flag
N1 V O2 108.17(11) . . ?
N1 V O1 165.16(10) . . ?
O2 V O1 86.65(8) . . ?
N1 V S1 91.31(9) . . ?
O2 V S1 116.02(8) . . ?
O1 V S1 82.48(7) . . ?
N1 V S2 90.18(9) . . ?
O2 V S2 121.14(8) . . ?
O1 V S2 81.19(7) . . ?
S1 V S2 118.95(5) . . ?
C2 S1 V 102.23(12) . . ?
C4 S2 V 102.02(13) . . ?
O2 Si C7 108.47(15) . . ?
O2 Si C9 108.69(17) . . ?
C7 Si C9 110.1(2) . . ?
O2 Si C8 111.28(15) . . ?
C7 Si C8 109.0(2) . . ?
C9 Si C8 109.3(2) . . ?
C1 O1 C3 115.0(2) . . ?
C1 O1 V 110.15(18) . . ?
C3 O1 V 116.89(18) . . ?
Si O2 V 139.28(13) . . ?
N2 N1 V 164.6(2) . . ?
N1 N2 C5 119.9(3) . . ?
N1 N2 C6 119.4(3) . . ?
C5 N2 C6 120.1(3) . . ?
O1 C1 C2 111.1(3) . . ?
C1 C2 S1 109.9(2) . . ?
O1 C3 C4 107.0(2) . . ?
C3 C4 S2 110.5(2) . . ?

loop_
_geom_bond_atom_site_label_1
_geom_bond_atom_site_label_2
_geom_bond_distance
_geom_bond_site_symmetry_2
_geom_bond_publ_flag
V N1 1.678(2) . ?
V O2 1.7976(19) . ?
V O1 2.1477(19) . ?
V S1 2.2631(14) . ?
V S2 2.2747(13) . ?
S1 C2 1.832(4) . ?
S2 C4 1.815(4) . ?
Si O2 1.635(2) . ?
Si C7 1.840(4) . ?
Si C9 1.845(4) . ?
Si C8 1.852(4) . ?
O1 C1 1.436(4) . ?
O1 C3 1.442(4) . ?
N1 N2 1.300(3) . ?
N2 C5 1.430(4) . ?
N2 C6 1.439(4) . ?
C1 C2 1.495(5) . ?
C3 C4 1.489(5) . ?
